data_7034933
loop_
_publ_author_name
'Hoque, Md Najbul'
'Gogoi, Abhijit'
'Das, Gopal'

_publ_section_title
;
 Anion complexation with cyanobenzoyl substituted first and second
 generation tripodal amide receptors: crystal structure and solution
 studies.
;
_journal_issue 34
_journal_name_full 'Dalton transactions (Cambridge, England : 2003)'
_journal_page_first 15220
_journal_page_last 15231
_journal_paper_doi 10.1039/c5dt00369e
_journal_volume 44
_journal_year 2015
_chemical_formula_moiety 'C48 H40 N7 O6, Cl O4'
_chemical_formula_sum 'C48 H40 Cl N7 O10'
_chemical_formula_weight 910.32
_chemical_name_systematic
; 
 ? 
;
_space_group_IT_number 14
_symmetry_cell_setting monoclinic
_symmetry_space_group_name_Hall '-P 2yab'
_symmetry_space_group_name_H-M 'P 1 21/a 1'
_atom_sites_solution_hydrogens geom
_atom_sites_solution_primary direct
_atom_sites_solution_secondary difmap
_audit_creation_method SHELXL-97
_audit_update_record
;
2015-04-10 deposited with the CCDC.
2015-04-23 downloaded from the CCDC.
;
_cell_angle_alpha 90.00
_cell_angle_beta 98.905(6)
_cell_angle_gamma 90.00
_cell_formula_units_Z 8
_cell_length_a 15.9320(10)
_cell_length_b 18.5172(6)
_cell_length_c 36.597(2)
_cell_measurement_reflns_used 15281
_cell_measurement_temperature 298(2)
_cell_measurement_theta_max 23.85
_cell_measurement_theta_min 2.18
_cell_volume 10666.6(10)
_computing_cell_refinement 'Bruker SMART'
_computing_data_collection 'Bruker SMART'
_computing_data_reduction 'Bruker SAINT'
_computing_molecular_graphics 'Bruker SHELXTL'
_computing_publication_material 'Bruker SHELXTL'
_computing_structure_refinement 'Bruker SHELXTL'
_computing_structure_solution 'Bruker SHELXTL'
_diffrn_ambient_temperature 298(2)
_diffrn_measured_fraction_theta_full 0.994
_diffrn_measured_fraction_theta_max 0.994
_diffrn_measurement_device_type 'CCD area detector'
_diffrn_measurement_method 'phi and omega scans'
_diffrn_radiation_monochromator graphite
_diffrn_radiation_source 'fine-focus sealed tube'
_diffrn_radiation_type MoK\a
_diffrn_radiation_wavelength 0.71073
_diffrn_reflns_av_R_equivalents 0.0751
_diffrn_reflns_av_unetI/netI 0.2176
_diffrn_reflns_limit_h_max 21
_diffrn_reflns_limit_h_min -15
_diffrn_reflns_limit_k_max 20
_diffrn_reflns_limit_k_min -24
_diffrn_reflns_limit_l_max 45
_diffrn_reflns_limit_l_min -47
_diffrn_reflns_number 55649
_diffrn_reflns_theta_full 28.70
_diffrn_reflns_theta_max 28.70
_diffrn_reflns_theta_min 3.11
_exptl_absorpt_coefficient_mu 0.129
_exptl_absorpt_correction_T_max 0.992
_exptl_absorpt_correction_T_min 0.976
_exptl_absorpt_correction_type multi-scan
_exptl_absorpt_process_details SADABS
_exptl_crystal_colour red
_exptl_crystal_density_diffrn 1.134
_exptl_crystal_density_method 'not measured'
_exptl_crystal_description needle
_exptl_crystal_F_000 3792.0
_exptl_crystal_size_max 0.29
_exptl_crystal_size_mid 0.16
_exptl_crystal_size_min 0.06
_refine_diff_density_max 0.436
_refine_diff_density_min -0.220
_refine_diff_density_rms 0.060
_refine_ls_extinction_method none
_refine_ls_goodness_of_fit_ref 0.987
_refine_ls_hydrogen_treatment mixed
_refine_ls_matrix_type full
_refine_ls_number_parameters 1189
_refine_ls_number_reflns 27403
_refine_ls_number_restraints 0
_refine_ls_restrained_S_all 0.987
_refine_ls_R_factor_all 0.2866
_refine_ls_R_factor_gt 0.0977
_refine_ls_shift/su_max 0.002
_refine_ls_shift/su_mean 0.001
_refine_ls_weighting_details 'calc w=1/[\s^2^(Fo^2^)+(0.0480P)^2^+0.0000P] where P=(Fo^2^+2Fc^2^)/3'
_refine_ls_weighting_scheme calc
_refine_ls_wR_factor_gt 0.2061
_refine_ls_wR_factor_ref 0.2438
_reflns_number_gt 15793
_reflns_number_total 27403
_reflns_threshold_expression >2sigma(I)
_cod_data_source_file c5dt00369e2.cif
_cod_data_source_block 2LH-ClO4
_cod_depositor_comments 'Adding full bibliography for 7034925--7034934.cif.'
_cod_original_sg_symbol_H-M 'P 21/a'
_cod_database_code 7034933
_plat606_alert_4_g
;
Problem: VERY LARGE Solvent Accessible VOID(S) in Structure        
Response: In this case there exists certain  amount  of  DMF-water  
solvent  trapped  in  the  crystal  lattice  in  a  disordered  
manner These electron densities were moved during refinement and 
the count of electron removed in total was 226 per two symmetry 
independent molecules which account for five DMF and three water molecules.
;

loop_
_symmetry_equiv_pos_as_xyz
'x, y, z'
'-x+1/2, y+1/2, -z'
'-x, -y, -z'
'x-1/2, -y-1/2, z'

loop_
_atom_site_label
_atom_site_type_symbol
_atom_site_fract_x
_atom_site_fract_y
_atom_site_fract_z
_atom_site_U_iso_or_equiv
_atom_site_adp_type
_atom_site_occupancy
_atom_site_symmetry_multiplicity
_atom_site_calc_flag
_atom_site_refinement_flags
Cl1 Cl 0.42762(13) 0.36845(9) 0.37775(5) 0.0900(6) Uani 1 1 d .
Cl2 Cl 0.93254(16) 0.56663(9) 0.85852(5) 0.0978(6) Uani 1 1 d .
O13 O 0.5481(2) 0.29208(15) 0.95295(10) 0.0720(11) Uani 1 1 d .
O1 O 0.5577(2) 1.00131(17) 0.46799(10) 0.0696(11) Uani 1 1 d .
O5 O 0.6424(2) 0.74940(17) 0.38400(9) 0.0726(11) Uani 1 1 d .
O14 O 0.6614(3) -0.03453(17) 1.00817(12) 0.0953(15) Uani 1 1 d .
O11 O 0.6730(2) 0.56885(17) 0.89618(9) 0.0758(12) Uani 1 1 d .
N9 N 0.5559(3) -0.00921(18) 0.96114(10) 0.0565(12) Uani 1 1 d .
H9N H 0.5179 -0.0288 0.9449 0.068 Uiso 1 1 calc R
O2 O 0.6775(3) 1.32656(17) 0.52456(11) 0.0962(15) Uani 1 1 d .
O10 O 0.4374(3) 0.3517(2) 0.41574(10) 0.1054(14) Uani 1 1 d .
O3 O 0.4394(3) 0.7824(2) 0.39555(11) 0.0970(13) Uani 1 1 d .
O15 O 0.4710(3) 0.50431(19) 0.87403(10) 0.0833(12) Uani 1 1 d .
N8 N 0.6012(3) 0.44027(19) 0.92292(12) 0.0650(13) Uani 1 1 d .
H8N H 0.5802 0.4860 0.9221 0.078 Uiso 1 1 calc R
N110 N 0.5800(3) 0.8605(2) 0.43091(12) 0.0627(12) Uani 1 1 d .
H3A H 0.5679 0.8125 0.4306 0.075 Uiso 1 1 calc R
O12 O 0.8181(3) 0.88656(18) 0.94907(11) 0.0957(14) Uani 1 1 d .
O16 O 0.3637(3) 0.71489(19) 0.73261(10) 0.1078(16) Uani 1 1 d .
O20 O 0.9200(3) 0.5458(2) 0.89479(13) 0.1244(17) Uani 1 1 d .
N12 N 0.5494(3) -0.4204(2) 0.96053(13) 0.0899(17) Uani 1 1 d .
N10 N 0.7141(3) 0.8673(2) 0.90152(12) 0.0746(14) Uani 1 1 d .
H10N H 0.6794 0.8891 0.8847 0.090 Uiso 1 1 calc R
N4 N 0.7055(3) 0.4548(2) 0.37801(12) 0.0730(14) Uani 1 1 d .
H4N H 0.6804 0.4338 0.3583 0.088 Uiso 1 1 calc R
N2 N 0.5789(3) 1.3014(2) 0.47502(11) 0.0647(13) Uani 1 1 d .
H2N H 0.5444 1.3212 0.4575 0.078 Uiso 1 1 calc R
C49 C 0.5989(4) 0.4131(2) 0.96162(13) 0.0685(17) Uani 1 1 d .
H49A H 0.6389 0.4411 0.9786 0.082 Uiso 1 1 calc R
H49B H 0.5427 0.4223 0.9677 0.082 Uiso 1 1 calc R
N11 N 0.3996(3) 0.7544(2) 0.78984(12) 0.0718(13) Uani 1 1 d .
H11N H 0.4048 0.7929 0.8031 0.086 Uiso 1 1 calc R
N3 N 0.3741(3) 0.5391(3) 0.30776(15) 0.1005(18) Uani 1 1 d .
H3N H 0.3802 0.4996 0.3203 0.121 Uiso 1 1 calc R
C10 C 0.6150(3) 1.4266(2) 0.49067(14) 0.0521(14) Uani 1 1 d .
C58 C 0.5870(3) -0.1342(2) 0.97693(13) 0.0507(14) Uani 1 1 d .
O6 O 0.7948(3) 0.4363(2) 0.43112(13) 0.1115(16) Uani 1 1 d .
C6 C 0.5792(4) 1.2243(2) 0.47595(13) 0.0501(14) Uani 1 1 d .
C51 C 0.5554(4) 0.2187(2) 0.95649(14) 0.0550(15) Uani 1 1 d .
C56 C 0.6201(4) 0.1846(2) 0.97922(14) 0.0695(17) Uani 1 1 d .
H56 H 0.6628 0.2114 0.9933 0.083 Uiso 1 1 calc R
O4 O 0.3427(4) 0.5800(3) 0.24871(13) 0.147(2) Uani 1 1 d .
C86 C 0.4131(4) 0.6873(3) 0.80970(16) 0.0702(17) Uani 1 1 d .
C2 C 0.6293(4) 0.9566(3) 0.47874(14) 0.0715(17) Uani 1 1 d .
H2A H 0.6492 0.9628 0.5050 0.086 Uiso 1 1 calc R
H2B H 0.6747 0.9709 0.4654 0.086 Uiso 1 1 calc R
C61 C 0.5676(4) -0.2834(2) 0.96858(14) 0.0628(16) Uani 1 1 d .
C1 C 0.6075(4) 0.8791(2) 0.47090(14) 0.0738(18) Uani 1 1 d .
H1A H 0.5623 0.8656 0.4846 0.089 Uiso 1 1 calc R
H1B H 0.6568 0.8499 0.4803 0.089 Uiso 1 1 calc R
C50 C 0.6188(4) 0.3343(2) 0.96841(13) 0.0688(17) Uani 1 1 d .
H50A H 0.6680 0.3211 0.9573 0.083 Uiso 1 1 calc R
H50B H 0.6319 0.3252 0.9948 0.083 Uiso 1 1 calc R
C3 C 0.5673(4) 1.0760(3) 0.47274(14) 0.0585(15) Uani 1 1 d .
C67 C 0.6894(4) 0.6423(2) 0.89884(15) 0.0618(16) Uani 1 1 d .
C90 C 0.3741(4) 0.8399(3) 0.74100(15) 0.0671(17) Uani 1 1 d .
C52 C 0.4937(4) 0.1789(2) 0.93504(16) 0.0793(19) Uani 1 1 d .
H52 H 0.4516 0.2018 0.9187 0.095 Uiso 1 1 calc R
C36 C 0.6121(3) 0.6366(3) 0.35999(14) 0.0626(15) Uani 1 1 d .
H36 H 0.5649 0.6566 0.3454 0.075 Uiso 1 1 calc R
C5 C 0.6380(4) 1.1836(2) 0.49705(14) 0.0673(17) Uani 1 1 d .
H5 H 0.6819 1.2056 0.5129 0.081 Uiso 1 1 calc R
C81 C 0.5449(4) 0.3990(2) 0.89388(14) 0.0766(18) Uani 1 1 d .
H81B H 0.4950 0.3823 0.9036 0.092 Uiso 1 1 calc R
H81A H 0.5749 0.3571 0.8866 0.092 Uiso 1 1 calc R
C38 C 0.6991(4) 0.5320(3) 0.37981(15) 0.0615(15) Uani 1 1 d .
C8 C 0.5052(3) 1.1173(3) 0.45157(15) 0.0675(16) Uani 1 1 d .
H8 H 0.4598 1.0954 0.4366 0.081 Uiso 1 1 calc R
C69 C 0.6421(4) 0.7595(3) 0.87885(14) 0.0662(16) Uani 1 1 d .
H69 H 0.6029 0.7889 0.8643 0.079 Uiso 1 1 calc R
C53 C 0.4949(4) 0.1038(3) 0.93801(16) 0.0780(18) Uani 1 1 d .
H53 H 0.4519 0.0771 0.9241 0.094 Uiso 1 1 calc R
C57 C 0.6057(4) -0.0549(2) 0.98343(16) 0.0587(15) Uani 1 1 d .
C7 C 0.5122(3) 1.1919(3) 0.45320(14) 0.0592(15) Uani 1 1 d .
H7 H 0.4717 1.2204 0.4389 0.071 Uiso 1 1 calc R
C31 C 0.4093(5) 0.4006(4) 0.27610(19) 0.106(2) Uani 1 1 d .
H31 H 0.4465 0.4120 0.2975 0.127 Uiso 1 1 calc R
C9 C 0.6258(4) 1.3460(3) 0.49809(15) 0.0584(15) Uani 1 1 d .
O9 O 0.4955(3) 0.4148(3) 0.36880(13) 0.149(2) Uani 1 1 d .
C54 C 0.5585(4) 0.0679(2) 0.96123(14) 0.0566(15) Uani 1 1 d .
C15 C 0.5912(3) 1.4545(3) 0.45482(15) 0.0662(16) Uani 1 1 d .
H15 H 0.5796 1.4240 0.4345 0.079 Uiso 1 1 calc R
C55 C 0.6211(3) 0.1087(2) 0.98098(14) 0.0625(15) Uani 1 1 d .
H55 H 0.6656 0.0857 0.9960 0.075 Uiso 1 1 calc R
C35 C 0.6675(4) 0.6792(3) 0.38290(15) 0.0586(15) Uani 1 1 d .
C73 C 0.7669(4) 0.9107(3) 0.92462(16) 0.0672(17) Uani 1 1 d .
C68 C 0.6320(4) 0.6853(2) 0.87722(13) 0.0633(16) Uani 1 1 d .
H68 H 0.5867 0.6648 0.8616 0.076 Uiso 1 1 calc R
C39 C 0.7551(4) 0.5769(3) 0.40030(15) 0.0731(17) Uani 1 1 d .
H39 H 0.8055 0.5583 0.4130 0.088 Uiso 1 1 calc R
C85 C 0.3976(3) 0.6839(3) 0.84675(14) 0.0699(17) Uani 1 1 d .
H85 H 0.3743 0.7235 0.8572 0.084 Uiso 1 1 calc R
C66 C 0.7234(4) 0.5220(2) 0.92142(17) 0.088(2) Uani 1 1 d .
H66A H 0.7201 0.5361 0.9467 0.106 Uiso 1 1 calc R
H66B H 0.7824 0.5242 0.9177 0.106 Uiso 1 1 calc R
C59 C 0.5240(4) -0.1617(3) 0.95265(14) 0.0760(18) Uani 1 1 d .
H59 H 0.4867 -0.1305 0.9383 0.091 Uiso 1 1 calc R
C33 C 0.6522(4) 0.8684(3) 0.40781(15) 0.0789(18) Uani 1 1 d .
H33B H 0.6918 0.9051 0.4187 0.095 Uiso 1 1 calc R
H33A H 0.6289 0.8838 0.3830 0.095 Uiso 1 1 calc R
C13 C 0.6003(4) 1.5735(3) 0.47971(17) 0.0649(16) Uani 1 1 d .
C37 C 0.6281(4) 0.5624(3) 0.35895(15) 0.0722(17) Uani 1 1 d .
H37 H 0.5901 0.5329 0.3439 0.087 Uiso 1 1 calc R
C4 C 0.6329(4) 1.1085(3) 0.49501(14) 0.0645(16) Uani 1 1 d .
H4 H 0.6745 1.0804 0.5089 0.077 Uiso 1 1 calc R
C42 C 0.7283(4) 0.3343(3) 0.40191(17) 0.0657(16) Uani 1 1 d .
N5 N 0.5863(4) 1.7127(2) 0.46820(16) 0.111(2) Uani 1 1 d .
C74 C 0.7596(4) 0.9904(3) 0.91872(16) 0.0695(17) Uani 1 1 d .
C83 C 0.4519(3) 0.5632(3) 0.85188(15) 0.0633(15) Uani 1 1 d .
C17 C 0.5032(4) 0.8950(3) 0.41262(17) 0.088(2) Uani 1 1 d .
H17B H 0.5169 0.9425 0.4040 0.105 Uiso 1 1 calc R
H17A H 0.4638 0.9011 0.4301 0.105 Uiso 1 1 calc R
C11 C 0.6309(3) 1.4729(3) 0.51949(14) 0.0684(16) Uani 1 1 d .
H11 H 0.6469 1.4547 0.5432 0.082 Uiso 1 1 calc R
C70 C 0.7086(4) 0.7901(3) 0.90147(14) 0.0595(15) Uani 1 1 d .
C12 C 0.6239(4) 1.5468(3) 0.51432(17) 0.0745(18) Uani 1 1 d .
H12 H 0.6353 1.5779 0.5344 0.089 Uiso 1 1 calc R
C87 C 0.4475(3) 0.6285(3) 0.79327(15) 0.0739(17) Uani 1 1 d .
H87 H 0.4588 0.6307 0.7691 0.089 Uiso 1 1 calc R
C14 C 0.5856(3) 1.5272(3) 0.45071(16) 0.0649(16) Uani 1 1 d .
H14 H 0.5711 1.5460 0.4270 0.078 Uiso 1 1 calc R
C95 C 0.3188(4) 0.8573(3) 0.70935(15) 0.0747(17) Uani 1 1 d .
H95 H 0.2834 0.8223 0.6970 0.090 Uiso 1 1 calc R
C34 C 0.6993(3) 0.7965(3) 0.40603(16) 0.0770(18) Uani 1 1 d .
H34A H 0.7503 0.8034 0.3950 0.092 Uiso 1 1 calc R
H34B H 0.7153 0.7766 0.4307 0.092 Uiso 1 1 calc R
N13 N 0.7531(4) 1.2772(3) 0.90480(17) 0.139(3) Uani 1 1 d .
C65 C 0.6892(4) 0.4462(2) 0.91416(17) 0.0844(19) Uani 1 1 d .
H65A H 0.6892 0.4340 0.8884 0.101 Uiso 1 1 calc R
H65B H 0.7258 0.4122 0.9292 0.101 Uiso 1 1 calc R
C46 C 0.7576(5) 0.2155(4) 0.42814(19) 0.099(2) Uani 1 1 d .
H46 H 0.7886 0.1862 0.4459 0.118 Uiso 1 1 calc R
C64 C 0.5555(4) -0.3616(3) 0.96399(15) 0.0699(17) Uani 1 1 d .
C44 C 0.6545(4) 0.2301(3) 0.37384(19) 0.104(2) Uani 1 1 d .
H44 H 0.6160 0.2102 0.3548 0.125 Uiso 1 1 calc R
C62 C 0.6316(4) -0.2556(3) 0.99273(18) 0.090(2) Uani 1 1 d .
H62 H 0.6700 -0.2868 1.0066 0.108 Uiso 1 1 calc R
C16 C 0.5925(4) 1.6507(3) 0.47371(17) 0.0806(19) Uani 1 1 d .
C94 C 0.3168(4) 0.9282(4) 0.69611(16) 0.086(2) Uani 1 1 d .
H94 H 0.2771 0.9409 0.6758 0.103 Uiso 1 1 calc R
C84 C 0.4169(3) 0.6226(3) 0.86719(15) 0.0725(17) Uani 1 1 d .
H84 H 0.4064 0.6207 0.8915 0.087 Uiso 1 1 calc R
C40 C 0.7382(4) 0.6496(3) 0.40248(15) 0.0688(17) Uani 1 1 d .
H40 H 0.7761 0.6789 0.4177 0.083 Uiso 1 1 calc R
N14 N 0.3653(5) 1.1077(3) 0.68596(17) 0.177(3) Uani 1 1 d .
C23 C 0.3975(4) 0.5976(3) 0.36713(18) 0.0824(19) Uani 1 1 d .
H23 H 0.3967 0.5525 0.3782 0.099 Uiso 1 1 calc R
C29 C 0.3494(5) 0.3144(4) 0.2298(2) 0.104(2) Uani 1 1 d .
C19 C 0.4168(4) 0.7250(3) 0.3706(2) 0.086(2) Uani 1 1 d .
C63 C 0.6419(4) -0.1818(3) 0.99749(18) 0.101(2) Uani 1 1 d .
H63 H 0.6863 -0.1641 1.0147 0.121 Uiso 1 1 calc R
C72 C 0.7572(4) 0.6734(3) 0.92131(16) 0.0764(18) Uani 1 1 d .
H72 H 0.7963 0.6444 0.9361 0.092 Uiso 1 1 calc R
C27 C 0.3050(4) 0.4372(4) 0.22238(18) 0.099(2) Uani 1 1 d .
H27 H 0.2738 0.4731 0.2086 0.119 Uiso 1 1 calc R
C75 C 0.6909(4) 1.0238(3) 0.89705(16) 0.086(2) Uani 1 1 d .
H75 H 0.6462 0.9958 0.8853 0.103 Uiso 1 1 calc R
C89 C 0.3799(4) 0.7642(3) 0.75366(15) 0.0672(17) Uani 1 1 d .
C88 C 0.4644(4) 0.5650(3) 0.81513(16) 0.0821(19) Uani 1 1 d .
H88 H 0.4843 0.5239 0.8046 0.099 Uiso 1 1 calc R
C41 C 0.7472(4) 0.4129(3) 0.40437(17) 0.0715(18) Uani 1 1 d .
C79 C 0.8265(4) 1.0309(3) 0.93537(18) 0.091(2) Uani 1 1 d .
H79 H 0.8721 1.0086 0.9500 0.110 Uiso 1 1 calc R
C60 C 0.5128(4) -0.2361(3) 0.94830(15) 0.0783(18) Uani 1 1 d .
H60 H 0.4678 -0.2538 0.9315 0.094 Uiso 1 1 calc R
C71 C 0.7672(4) 0.7473(3) 0.92200(16) 0.0806(19) Uani 1 1 d .
H71 H 0.8142 0.7679 0.9365 0.097 Uiso 1 1 calc R
C76 C 0.6884(5) 1.0978(3) 0.89287(18) 0.104(2) Uani 1 1 d .
H76 H 0.6417 1.1206 0.8792 0.125 Uiso 1 1 calc R
C93 C 0.3726(5) 0.9793(3) 0.71268(18) 0.094(2) Uani 1 1 d .
C80 C 0.7563(5) 1.2166(3) 0.9055(2) 0.111(3) Uani 1 1 d .
N7 N 0.6723(5) 0.0471(3) 0.39952(19) 0.155(3) Uani 1 1 d .
C45 C 0.6983(5) 0.1858(3) 0.4013(2) 0.086(2) Uani 1 1 d .
C82 C 0.5179(4) 0.4477(3) 0.86025(15) 0.092(2) Uani 1 1 d .
H82A H 0.5671 0.4668 0.8509 0.111 Uiso 1 1 calc R
H82B H 0.4828 0.4215 0.8406 0.111 Uiso 1 1 calc R
C43 C 0.6692(4) 0.3049(3) 0.37526(18) 0.0860(19) Uani 1 1 d .
H43 H 0.6380 0.3348 0.3577 0.103 Uiso 1 1 calc R
C77 C 0.7579(5) 1.1371(3) 0.9097(2) 0.086(2) Uani 1 1 d .
C24 C 0.4132(4) 0.6578(3) 0.38836(18) 0.0838(19) Uani 1 1 d .
H24 H 0.4214 0.6547 0.4140 0.101 Uiso 1 1 calc R
C28 C 0.3008(4) 0.3671(4) 0.21000(18) 0.101(2) Uani 1 1 d .
H28 H 0.2653 0.3551 0.1882 0.122 Uiso 1 1 calc R
C91 C 0.4303(4) 0.8909(3) 0.75802(15) 0.089(2) Uani 1 1 d .
H91 H 0.4685 0.8793 0.7791 0.107 Uiso 1 1 calc R
C22 C 0.3830(4) 0.6036(3) 0.3296(2) 0.091(2) Uani 1 1 d .
C30 C 0.4040(4) 0.3318(4) 0.26319(18) 0.104(2) Uani 1 1 d .
H30 H 0.4363 0.2957 0.2763 0.125 Uiso 1 1 calc R
C18 C 0.4605(4) 0.8491(3) 0.37918(16) 0.089(2) Uani 1 1 d .
H18A H 0.4100 0.8729 0.3665 0.106 Uiso 1 1 calc R
H18B H 0.4995 0.8410 0.3617 0.106 Uiso 1 1 calc R
C25 C 0.3578(5) 0.5297(4) 0.2706(2) 0.110(3) Uani 1 1 d .
C78 C 0.8263(5) 1.1050(3) 0.93039(19) 0.097(2) Uani 1 1 d .
H78 H 0.8724 1.1327 0.9410 0.117 Uiso 1 1 calc R
C20 C 0.4013(5) 0.7325(4) 0.3342(2) 0.110(3) Uani 1 1 d .
H20 H 0.4028 0.7779 0.3234 0.132 Uiso 1 1 calc R
N6 N 0.3393(6) 0.1783(4) 0.20692(19) 0.160(3) Uani 1 1 d .
C48 C 0.6833(5) 0.1066(4) 0.40142(19) 0.114(3) Uani 1 1 d .
C92 C 0.4286(4) 0.9613(3) 0.74273(18) 0.105(2) Uani 1 1 d .
H92 H 0.4669 0.9958 0.7537 0.126 Uiso 1 1 calc R
C21 C 0.3833(4) 0.6722(4) 0.31285(18) 0.109(2) Uani 1 1 d .
H21 H 0.3711 0.6765 0.2873 0.131 Uiso 1 1 calc R
C47 C 0.7715(4) 0.2903(4) 0.42875(19) 0.095(2) Uani 1 1 d .
H47 H 0.8105 0.3104 0.4475 0.114 Uiso 1 1 calc R
O18 O 0.9072(4) 0.6356(3) 0.85102(15) 0.201(3) Uani 1 1 d .
C26 C 0.3582(4) 0.4549(4) 0.25682(18) 0.0847(19) Uani 1 1 d .
C96 C 0.3685(6) 1.0523(4) 0.69754(18) 0.127(3) Uani 1 1 d .
O7 O 0.4229(6) 0.3049(3) 0.35810(17) 0.269(4) Uani 1 1 d .
C32 C 0.3464(6) 0.2412(5) 0.2170(2) 0.124(3) Uani 1 1 d .
O8 O 0.3526(4) 0.4045(4) 0.36698(19) 0.231(4) Uani 1 1 d .
O17 O 1.0154(5) 0.5664(5) 0.8565(2) 0.288(5) Uani 1 1 d .
O19 O 0.8819(7) 0.5273(4) 0.83454(18) 0.330(6) Uani 1 1 d .

loop_
_atom_site_aniso_label
_atom_site_aniso_U_11
_atom_site_aniso_U_22
_atom_site_aniso_U_33
_atom_site_aniso_U_23
_atom_site_aniso_U_13
_atom_site_aniso_U_12
Cl1 0.1136(16) 0.0787(11) 0.0700(11) 0.0076(9) -0.0102(11) -0.0099(12)
Cl2 0.1322(19) 0.0733(11) 0.0785(13) 0.0059(10) -0.0131(13) 0.0097(12)
O13 0.090(3) 0.0204(17) 0.099(3) 0.0072(18) -0.007(2) -0.0059(19)
O1 0.081(3) 0.041(2) 0.087(3) -0.0088(19) 0.013(2) 0.004(2)
O5 0.081(3) 0.049(2) 0.084(3) -0.025(2) 0.003(2) -0.008(2)
O14 0.111(4) 0.038(2) 0.117(3) 0.009(2) -0.045(3) -0.006(2)
O11 0.108(3) 0.042(2) 0.072(3) 0.0048(19) -0.004(2) 0.002(2)
N9 0.072(3) 0.033(2) 0.059(3) 0.001(2) -0.005(2) 0.008(2)
O2 0.130(4) 0.049(2) 0.090(3) -0.008(2) -0.046(3) 0.000(2)
O10 0.124(4) 0.123(3) 0.061(3) 0.020(3) -0.012(3) -0.016(3)
O3 0.107(4) 0.078(3) 0.106(3) 0.004(3) 0.014(3) 0.019(3)
O15 0.126(4) 0.048(2) 0.072(3) 0.023(2) 0.005(3) 0.002(2)
N8 0.080(4) 0.033(2) 0.075(3) 0.005(2) -0.009(3) -0.003(3)
N110 0.077(4) 0.042(2) 0.072(3) 0.001(2) 0.023(3) 0.004(3)
O12 0.127(4) 0.055(2) 0.092(3) 0.023(2) -0.023(3) -0.022(2)
O16 0.190(5) 0.066(3) 0.059(3) -0.009(2) -0.007(3) 0.006(3)
O20 0.177(5) 0.092(3) 0.097(4) 0.024(3) -0.004(3) -0.003(3)
N12 0.134(5) 0.024(2) 0.107(4) 0.001(3) 0.003(3) -0.002(3)
N10 0.101(4) 0.049(3) 0.066(3) 0.001(2) -0.012(3) 0.011(3)
N4 0.096(4) 0.051(3) 0.063(3) -0.017(2) -0.016(3) 0.010(3)
N2 0.086(4) 0.041(2) 0.063(3) -0.002(2) -0.005(3) -0.002(3)
C49 0.114(5) 0.028(3) 0.059(4) 0.004(2) 0.000(3) 0.001(3)
N11 0.095(4) 0.050(3) 0.063(3) 0.003(2) -0.011(3) 0.004(3)
N3 0.118(5) 0.102(4) 0.071(4) 0.024(3) -0.017(4) -0.026(4)
C10 0.065(4) 0.044(3) 0.047(3) -0.005(3) 0.008(3) -0.007(3)
C58 0.066(4) 0.033(3) 0.050(3) 0.002(2) 0.001(3) -0.005(3)
O6 0.118(4) 0.083(3) 0.114(4) -0.014(3) -0.044(3) 0.024(3)
C6 0.066(4) 0.035(3) 0.051(3) -0.007(3) 0.016(3) -0.009(3)
C51 0.076(4) 0.028(3) 0.060(3) 0.004(3) 0.009(3) -0.008(3)
C56 0.100(5) 0.026(3) 0.074(4) 0.002(3) -0.014(4) -0.017(3)
O4 0.220(6) 0.112(4) 0.091(4) 0.007(3) -0.035(4) -0.002(4)
C86 0.082(5) 0.044(3) 0.078(4) 0.003(3) -0.007(4) 0.009(3)
C2 0.102(5) 0.053(3) 0.061(4) -0.002(3) 0.017(4) 0.013(4)
C61 0.095(5) 0.030(3) 0.060(4) 0.005(3) 0.002(3) -0.001(3)
C1 0.114(5) 0.041(3) 0.069(4) -0.002(3) 0.022(4) 0.017(3)
C50 0.105(5) 0.034(3) 0.061(4) 0.002(3) -0.009(3) -0.009(3)
C3 0.077(5) 0.041(3) 0.059(4) 0.004(3) 0.015(3) 0.005(3)
C67 0.092(5) 0.025(3) 0.068(4) 0.009(3) 0.012(4) 0.001(3)
C90 0.091(5) 0.050(3) 0.057(4) 0.000(3) 0.002(3) 0.000(4)
C52 0.097(5) 0.024(3) 0.103(5) 0.003(3) -0.031(4) -0.005(3)
C36 0.069(4) 0.045(3) 0.073(4) -0.009(3) 0.008(3) 0.008(3)
C5 0.105(5) 0.035(3) 0.056(3) -0.001(3) -0.005(3) 0.018(3)
C81 0.108(5) 0.044(3) 0.068(4) 0.002(3) -0.018(4) -0.006(3)
C38 0.058(4) 0.059(4) 0.063(4) -0.012(3) -0.005(3) 0.005(3)
C8 0.058(4) 0.048(3) 0.093(4) 0.006(3) 0.004(3) 0.000(3)
C69 0.098(5) 0.047(3) 0.051(3) 0.008(3) 0.002(3) 0.006(3)
C53 0.078(5) 0.046(3) 0.099(5) -0.004(3) -0.021(4) -0.021(3)
C57 0.068(4) 0.026(3) 0.080(4) 0.000(3) 0.006(3) 0.002(3)
C7 0.049(4) 0.043(3) 0.084(4) -0.004(3) 0.007(3) 0.004(3)
C31 0.130(7) 0.098(5) 0.085(5) -0.023(5) 0.006(5) -0.011(5)
C9 0.073(5) 0.053(3) 0.047(3) -0.008(3) 0.004(3) -0.004(3)
O9 0.182(5) 0.148(4) 0.116(4) 0.034(3) 0.019(4) -0.065(4)
C54 0.082(5) 0.033(3) 0.054(3) -0.001(3) 0.007(3) -0.002(3)
C15 0.083(5) 0.049(3) 0.066(4) -0.008(3) 0.008(3) -0.004(3)
C55 0.074(4) 0.039(3) 0.069(4) 0.006(3) -0.007(3) 0.002(3)
C35 0.064(4) 0.045(3) 0.065(4) -0.017(3) 0.005(3) -0.003(3)
C73 0.093(5) 0.050(4) 0.057(4) 0.008(3) 0.005(4) 0.005(4)
C68 0.095(5) 0.039(3) 0.051(3) 0.004(3) -0.002(3) -0.003(3)
C39 0.064(4) 0.066(4) 0.082(4) -0.021(3) -0.011(3) -0.002(3)
C85 0.089(5) 0.075(4) 0.048(4) -0.005(3) 0.017(3) 0.006(3)
C66 0.097(5) 0.044(3) 0.117(5) 0.021(3) -0.004(4) -0.002(3)
C59 0.108(5) 0.044(3) 0.066(4) -0.001(3) -0.019(4) 0.006(3)
C33 0.099(5) 0.061(4) 0.076(4) -0.030(3) 0.014(4) -0.024(4)
C13 0.084(5) 0.034(3) 0.082(4) -0.003(3) 0.028(4) -0.005(3)
C37 0.070(5) 0.070(4) 0.070(4) -0.021(3) -0.007(3) -0.009(4)
C4 0.075(5) 0.056(4) 0.058(4) 0.004(3) -0.004(3) 0.014(3)
C42 0.063(5) 0.070(4) 0.066(4) -0.001(4) 0.015(3) 0.003(4)
N5 0.137(5) 0.042(3) 0.161(5) 0.011(3) 0.051(4) -0.004(3)
C74 0.089(5) 0.046(3) 0.074(4) 0.010(3) 0.015(4) -0.007(4)
C83 0.070(4) 0.062(4) 0.055(4) 0.009(3) 0.001(3) -0.010(3)
C17 0.084(5) 0.063(4) 0.113(5) -0.008(4) 0.007(4) 0.020(4)
C11 0.093(5) 0.052(3) 0.056(4) -0.002(3) -0.001(3) 0.009(3)
C70 0.089(5) 0.035(3) 0.053(3) 0.009(3) 0.007(3) 0.008(3)
C12 0.108(5) 0.036(3) 0.087(5) -0.013(3) 0.036(4) -0.013(3)
C87 0.095(5) 0.051(3) 0.068(4) 0.004(3) -0.010(4) 0.006(3)
C14 0.072(4) 0.042(3) 0.083(4) 0.007(3) 0.020(3) 0.000(3)
C95 0.076(5) 0.081(4) 0.062(4) -0.001(3) -0.004(3) 0.008(4)
C34 0.060(4) 0.075(4) 0.099(5) -0.042(4) 0.024(4) -0.016(4)
N13 0.216(7) 0.049(3) 0.151(6) 0.006(4) 0.023(5) 0.001(4)
C65 0.104(6) 0.035(3) 0.115(5) 0.012(3) 0.019(5) 0.002(4)
C46 0.115(7) 0.101(6) 0.085(5) 0.015(5) 0.031(5) 0.040(5)
C64 0.092(5) 0.040(3) 0.075(4) 0.006(3) 0.005(3) 0.004(3)
C44 0.128(6) 0.068(4) 0.106(6) -0.003(4) -0.018(5) 0.004(4)
C62 0.088(5) 0.035(3) 0.133(6) 0.009(3) -0.030(4) 0.001(3)
C16 0.077(5) 0.058(4) 0.114(5) -0.004(4) 0.036(4) -0.007(4)
C94 0.113(6) 0.087(5) 0.058(4) 0.020(4) 0.013(4) 0.041(5)
C84 0.098(5) 0.052(3) 0.069(4) 0.014(3) 0.018(4) 0.007(3)
C40 0.066(5) 0.058(4) 0.078(4) -0.030(3) -0.002(4) -0.006(3)
N14 0.349(11) 0.081(4) 0.101(5) 0.035(4) 0.034(6) 0.009(5)
C23 0.099(5) 0.076(4) 0.069(4) -0.002(4) 0.000(4) -0.022(4)
C29 0.123(7) 0.086(5) 0.108(7) -0.006(5) 0.031(6) -0.006(5)
C19 0.093(5) 0.056(4) 0.107(6) -0.022(4) 0.009(5) -0.005(4)
C63 0.092(5) 0.038(3) 0.150(6) 0.018(4) -0.051(5) -0.002(3)
C72 0.082(5) 0.045(3) 0.097(5) 0.017(3) -0.004(4) 0.002(3)
C27 0.108(6) 0.105(6) 0.078(5) 0.008(4) -0.007(4) -0.008(5)
C75 0.094(5) 0.064(4) 0.091(5) 0.005(3) -0.015(4) 0.010(4)
C89 0.091(5) 0.061(4) 0.043(3) -0.008(3) -0.009(3) -0.001(4)
C88 0.127(6) 0.048(3) 0.063(4) 0.004(3) -0.011(4) 0.015(3)
C41 0.070(5) 0.071(4) 0.068(4) -0.020(4) -0.006(4) 0.019(4)
C79 0.096(6) 0.047(4) 0.133(6) -0.003(4) 0.021(5) 0.005(4)
C60 0.106(5) 0.038(3) 0.084(4) -0.005(3) -0.007(4) -0.004(3)
C71 0.080(5) 0.047(3) 0.105(5) 0.002(3) -0.017(4) -0.010(3)
C76 0.125(7) 0.037(3) 0.139(6) 0.014(4) -0.011(5) 0.008(4)
C93 0.152(7) 0.064(4) 0.062(4) 0.006(4) 0.010(5) -0.003(5)
C80 0.145(7) 0.051(4) 0.135(6) 0.004(4) 0.018(5) -0.002(5)
N7 0.253(8) 0.059(4) 0.173(7) 0.028(4) 0.095(6) 0.018(5)
C45 0.115(7) 0.072(5) 0.080(5) 0.011(4) 0.046(5) 0.019(5)
C82 0.143(6) 0.054(4) 0.066(4) 0.009(3) -0.024(4) -0.006(4)
C43 0.100(6) 0.062(4) 0.098(5) 0.012(4) 0.022(5) 0.006(4)
C77 0.092(6) 0.043(4) 0.130(6) -0.010(4) 0.038(5) -0.003(4)
C24 0.074(5) 0.089(5) 0.092(5) -0.008(4) 0.022(4) -0.004(4)
C28 0.112(6) 0.109(6) 0.079(5) 0.001(5) 0.004(4) -0.008(5)
C91 0.136(6) 0.061(4) 0.060(4) 0.015(3) -0.017(4) -0.004(4)
C22 0.087(5) 0.064(4) 0.110(6) -0.012(4) -0.020(5) -0.011(4)
C30 0.107(6) 0.139(7) 0.059(4) 0.015(5) -0.010(4) 0.002(5)
C18 0.099(5) 0.064(4) 0.095(5) 0.005(4) -0.010(4) 0.019(4)
C25 0.149(7) 0.091(6) 0.081(6) 0.005(5) -0.010(5) -0.002(5)
C78 0.100(6) 0.067(5) 0.127(6) -0.008(4) 0.022(5) 0.000(4)
C20 0.151(7) 0.085(5) 0.076(5) 0.006(4) -0.036(5) 0.005(5)
N6 0.233(9) 0.143(6) 0.111(6) 0.020(5) 0.046(5) 0.017(7)
C48 0.188(8) 0.067(4) 0.097(5) 0.004(4) 0.058(5) 0.022(6)
C92 0.147(7) 0.072(4) 0.082(5) 0.002(4) -0.022(5) -0.038(4)
C21 0.133(6) 0.085(5) 0.089(5) 0.013(4) -0.044(5) -0.002(5)
C47 0.096(6) 0.084(5) 0.107(6) 0.014(4) 0.025(5) 0.021(4)
O18 0.335(9) 0.121(4) 0.148(5) 0.073(4) 0.044(5) 0.096(5)
C26 0.087(5) 0.098(5) 0.065(4) 0.014(4) -0.001(4) -0.007(5)
C96 0.236(9) 0.069(5) 0.074(5) 0.027(4) 0.015(5) -0.010(5)
O7 0.554(14) 0.089(4) 0.158(6) -0.045(4) 0.034(7) -0.056(6)
C32 0.157(8) 0.130(7) 0.087(6) 0.028(6) 0.026(5) 0.025(8)
O8 0.089(4) 0.327(9) 0.270(8) 0.184(7) 0.003(5) 0.043(5)
O17 0.156(7) 0.453(13) 0.265(9) 0.138(8) 0.064(7) 0.125(8)
O19 0.582(16) 0.197(7) 0.153(6) -0.030(5) -0.126(8) -0.180(9)

loop_
_atom_type_symbol
_atom_type_description
_atom_type_scat_dispersion_real
_atom_type_scat_dispersion_imag
_atom_type_scat_source
C C 0.0033 0.0016 'International Tables Vol C Tables 4.2.6.8 and 6.1.1.4'
H H 0.0000 0.0000 'International Tables Vol C Tables 4.2.6.8 and 6.1.1.4'
N N 0.0061 0.0033 'International Tables Vol C Tables 4.2.6.8 and 6.1.1.4'
O O 0.0106 0.0060 'International Tables Vol C Tables 4.2.6.8 and 6.1.1.4'
Cl Cl 0.1484 0.1585 'International Tables Vol C Tables 4.2.6.8 and 6.1.1.4'

loop_
_geom_angle_atom_site_label_1
_geom_angle_atom_site_label_2
_geom_angle_atom_site_label_3
_geom_angle
O8 Cl1 O7 106.9(5)
O8 Cl1 O10 110.4(4)
O7 Cl1 O10 108.4(3)
O8 Cl1 O9 107.0(3)
O7 Cl1 O9 111.6(4)
O10 Cl1 O9 112.3(3)
O19 Cl2 O17 118.1(6)
O19 Cl2 O18 104.7(5)
O17 Cl2 O18 105.0(5)
O19 Cl2 O20 108.2(4)
O17 Cl2 O20 109.5(4)
O18 Cl2 O20 111.3(3)
C51 O13 C50 117.4(4)
C3 O1 C2 118.4(4)
C35 O5 C34 116.0(4)
C67 O11 C66 118.1(4)
C57 N9 C54 127.8(4)
C19 O3 C18 115.5(5)
C83 O15 C82 117.3(4)
C65 N8 C81 111.5(4)
C65 N8 C49 112.8(4)
C81 N8 C49 113.4(4)
C17 N110 C1 116.6(4)
C17 N110 C33 110.8(4)
C1 N110 C33 112.6(4)
C73 N10 C70 128.5(5)
C41 N4 C38 125.3(5)
C9 N2 C6 127.5(5)
C50 C49 N8 116.3(4)
C89 N11 C86 128.1(5)
C25 N3 C22 130.9(6)
C11 C10 C15 119.0(5)
C11 C10 C9 118.7(5)
C15 C10 C9 122.3(4)
C59 C58 C63 117.9(5)
C59 C58 C57 125.9(5)
C63 C58 C57 116.2(5)
C5 C6 C7 120.4(4)
C5 C6 N2 124.8(5)
C7 C6 N2 114.8(5)
O13 C51 C52 115.9(5)
O13 C51 C56 123.9(5)
C52 C51 C56 120.2(4)
C51 C56 C55 119.2(5)
C87 C86 C85 121.0(5)
C87 C86 N11 119.6(5)
C85 C86 N11 119.2(5)
O1 C2 C1 110.9(4)
C62 C61 C60 117.8(5)
C62 C61 C64 121.7(5)
C60 C61 C64 120.5(5)
C2 C1 N110 115.5(4)
O13 C50 C49 109.5(4)
C4 C3 C8 120.3(5)
C4 C3 O1 124.8(5)
C8 C3 O1 114.9(5)
C68 C67 C72 119.5(4)
C68 C67 O11 115.4(5)
C72 C67 O11 125.1(5)
C95 C90 C91 120.3(5)
C95 C90 C89 119.1(5)
C91 C90 C89 120.2(5)
C51 C52 C53 119.4(5)
C35 C36 C37 118.7(5)
C6 C5 C4 119.7(5)
N8 C81 C82 109.4(4)
C39 C38 C37 117.9(5)
C39 C38 N4 126.1(5)
C37 C38 N4 116.0(5)
C7 C8 C3 118.7(5)
C70 C69 C68 120.8(5)
C54 C53 C52 121.7(5)
O14 C57 N9 123.1(4)
O14 C57 C58 121.2(5)
N9 C57 C58 115.7(5)
C6 C7 C8 120.5(5)
C30 C31 C26 119.6(7)
O2 C9 N2 124.3(5)
O2 C9 C10 118.3(5)
N2 C9 C10 117.4(5)
C55 C54 C53 117.6(4)
C55 C54 N9 125.0(5)
C53 C54 N9 117.4(5)
C14 C15 C10 118.2(5)
C54 C55 C56 121.8(5)
C40 C35 O5 126.5(5)
C40 C35 C36 119.7(5)
O5 C35 C36 113.8(5)
O12 C73 N10 121.8(5)
O12 C73 C74 120.3(6)
N10 C73 C74 117.8(5)
C67 C68 C69 119.4(5)
C38 C39 C40 120.8(5)
C84 C85 C86 120.2(5)
O11 C66 C65 107.4(4)
C58 C59 C60 121.5(5)
N110 C33 C34 110.7(4)
C14 C13 C12 119.3(5)
C14 C13 C16 120.3(5)
C12 C13 C16 120.4(5)
C38 C37 C36 121.5(5)
C3 C4 C5 120.4(5)
C43 C42 C47 119.3(6)
C43 C42 C41 123.1(6)
C47 C42 C41 117.5(6)
C79 C74 C75 120.0(5)
C79 C74 C73 116.0(6)
C75 C74 C73 123.9(6)
O15 C83 C84 117.3(5)
O15 C83 C88 122.8(5)
C84 C83 C88 119.8(5)
N110 C17 C18 110.9(4)
C10 C11 C12 121.2(5)
C71 C70 C69 119.8(5)
C71 C70 N10 123.0(5)
C69 C70 N10 117.2(5)
C13 C12 C11 119.5(5)
C86 C87 C88 117.1(5)
C15 C14 C13 122.7(5)
C90 C95 C94 119.1(5)
O5 C34 C33 106.5(4)
N8 C65 C66 110.9(4)
C45 C46 C47 119.9(7)
N12 C64 C61 177.5(7)
C45 C44 C43 119.4(6)
C61 C62 C63 121.6(5)
N5 C16 C13 178.8(7)
C93 C94 C95 121.1(6)
C85 C84 C83 120.4(5)
C35 C40 C39 121.3(5)
C22 C23 C24 119.9(6)
C28 C29 C30 120.7(7)
C28 C29 C32 120.6(8)
C30 C29 C32 118.7(8)
C20 C19 C24 122.8(6)
C20 C19 O3 124.2(6)
C24 C19 O3 113.0(6)
C58 C63 C62 120.6(5)
C71 C72 C67 120.3(5)
C28 C27 C26 119.6(6)
C76 C75 C74 120.7(6)
O16 C89 N11 122.2(5)
O16 C89 C90 121.7(5)
N11 C89 C90 116.0(5)
C83 C88 C87 121.3(5)
O6 C41 N4 123.6(5)
O6 C41 C42 119.4(6)
N4 C41 C42 116.9(5)
C74 C79 C78 119.9(6)
C61 C60 C59 120.7(5)
C70 C71 C72 120.1(5)
C75 C76 C77 117.7(6)
C92 C93 C94 119.4(6)
C92 C93 C96 121.6(7)
C94 C93 C96 118.9(7)
N13 C80 C77 175.0(8)
C46 C45 C44 119.5(6)
C46 C45 C48 119.3(7)
C44 C45 C48 121.2(7)
O15 C82 C81 104.3(4)
C42 C43 C44 120.9(6)
C78 C77 C76 122.2(6)
C78 C77 C80 119.3(7)
C76 C77 C80 118.4(7)
C23 C24 C19 118.5(6)
C27 C28 C29 120.0(7)
C90 C91 C92 118.6(5)
C23 C22 C21 120.0(6)
C23 C22 N3 118.8(6)
C21 C22 N3 121.0(7)
C31 C30 C29 120.6(7)
O3 C18 C17 104.1(5)
O4 C25 N3 123.1(7)
O4 C25 C26 119.9(7)
N3 C25 C26 117.0(7)
C77 C78 C79 119.3(6)
C19 C20 C21 118.7(6)
N7 C48 C45 176.2(8)
C93 C92 C91 121.3(6)
C20 C21 C22 120.0(6)
C42 C47 C46 120.9(7)
C31 C26 C27 119.4(6)
C31 C26 C25 122.0(6)
C27 C26 C25 118.6(7)
N14 C96 C93 179.9(12)
N6 C32 C29 176.0(10)

loop_
_geom_bond_atom_site_label_1
_geom_bond_atom_site_label_2
_geom_bond_distance
Cl1 O8 1.372(5)
Cl1 O7 1.376(5)
Cl1 O10 1.409(4)
Cl1 O9 1.457(5)
Cl2 O19 1.315(6)
Cl2 O17 1.333(7)
Cl2 O18 1.354(5)
Cl2 O20 1.426(4)
O13 C51 1.369(5)
O13 C50 1.415(5)
O1 C3 1.399(5)
O1 C2 1.414(5)
O5 C35 1.363(5)
O5 C34 1.416(5)
O14 C57 1.226(6)
O11 C67 1.385(5)
O11 C66 1.422(5)
N9 C57 1.345(6)
N9 C54 1.428(5)
O2 C9 1.225(5)
O3 C19 1.411(6)
O3 C18 1.437(6)
O15 C83 1.364(5)
O15 C82 1.424(6)
N8 C65 1.490(6)
N8 C81 1.491(5)
N8 C49 1.509(5)
N110 C17 1.449(6)
N110 C1 1.501(5)
N110 C33 1.536(6)
O12 C73 1.200(6)
O16 C89 1.197(5)
N12 C64 1.098(5)
N10 C73 1.360(6)
N10 C70 1.433(5)
N4 C41 1.332(6)
N4 C38 1.436(6)
N2 C9 1.326(5)
N2 C6 1.430(5)
C49 C50 1.506(5)
N11 C89 1.325(6)
N11 C86 1.438(6)
N3 C25 1.355(7)
N3 C22 1.433(7)
C10 C11 1.352(6)
C10 C15 1.407(6)
C10 C9 1.521(6)
C58 C59 1.334(6)
C58 C63 1.380(6)
C58 C57 1.510(6)
O6 C41 1.221(6)
C6 C5 1.349(6)
C6 C7 1.384(6)
C51 C52 1.372(6)
C51 C56 1.374(6)
C56 C55 1.406(5)
O4 C25 1.229(7)
C86 C87 1.396(6)
C86 C85 1.417(7)
C2 C1 1.495(6)
C61 C62 1.345(6)
C61 C60 1.370(6)
C61 C64 1.467(6)
C3 C4 1.361(6)
C3 C8 1.389(6)
C67 C68 1.368(6)
C67 C72 1.378(6)
C90 C95 1.380(6)
C90 C91 1.382(7)
C90 C89 1.475(6)
C52 C53 1.395(6)
C36 C35 1.369(6)
C36 C37 1.399(6)
C5 C4 1.395(6)
C81 C82 1.534(6)
C38 C39 1.358(6)
C38 C37 1.383(6)
C8 C7 1.385(6)
C69 C70 1.363(6)
C69 C68 1.384(6)
C53 C54 1.388(6)
C31 C30 1.358(8)
C31 C26 1.412(8)
C54 C55 1.366(6)
C15 C14 1.355(6)
C35 C40 1.354(6)
C73 C74 1.493(6)
C39 C40 1.378(6)
C85 C84 1.368(6)
C66 C65 1.514(6)
C59 C60 1.396(6)
C33 C34 1.535(6)
C13 C14 1.356(6)
C13 C12 1.358(7)
C13 C16 1.450(7)
C42 C43 1.360(7)
C42 C47 1.376(7)
C42 C41 1.487(7)
N5 C16 1.167(6)
C74 C79 1.367(7)
C74 C75 1.392(7)
C83 C84 1.391(6)
C83 C88 1.390(7)
C17 C18 1.557(7)
C11 C12 1.383(6)
C70 C71 1.360(6)
C87 C88 1.425(6)
C95 C94 1.398(6)
N13 C80 1.124(6)
C46 C45 1.368(8)
C46 C47 1.401(7)
C44 C45 1.398(8)
C44 C43 1.404(7)
C62 C63 1.385(6)
C94 C93 1.374(8)
N14 C96 1.109(7)
C23 C22 1.360(7)
C23 C24 1.358(7)
C29 C28 1.379(8)
C29 C30 1.423(8)
C29 C32 1.433(9)
C19 C20 1.323(7)
C19 C24 1.410(7)
C72 C71 1.376(6)
C27 C28 1.374(7)
C27 C26 1.443(7)
C75 C76 1.379(6)
C79 C78 1.385(7)
C76 C77 1.387(8)
C93 C92 1.347(8)
C93 C96 1.457(8)
C80 C77 1.480(7)
N7 C48 1.117(7)
C45 C48 1.485(8)
C77 C78 1.364(8)
C91 C92 1.418(7)
C22 C21 1.412(7)
C25 C26 1.475(8)
C20 C21 1.368(7)
N6 C32 1.222(9)

loop_
_platon_squeeze_void_nr
_platon_squeeze_void_average_x
_platon_squeeze_void_average_y
_platon_squeeze_void_average_z
_platon_squeeze_void_volume
_platon_squeeze_void_count_electrons
_platon_squeeze_void_content
1 0.026 0.750 0.243 1216 226 ' '
2 0.083 0.250 0.757 1216 225 ' '
